data_7018375
loop_
_publ_author_name
'Forni\'es, Juan'
'Ib\'a\~nez, Susana'
'Lalinde, Elena'
'Mart\'in, Antonio'
'Moreno, M. Teresa'
'Tsipis, Athanassios C.'

_publ_section_title
;
 Benzoquinolateplatinum(ii) complexes as building blocks in the synthesis
 of Pt-Ag extended structures.
;
_journal_issue 12
_journal_name_full 'Dalton transactions (Cambridge, England : 2003)'
_journal_page_first 3439
_journal_page_last 3451
_journal_paper_doi 10.1039/c2dt11885h
_journal_volume 41
_journal_year 2012
_chemical_formula_sum 'C25 H8 Ag F10 N Pt'
_chemical_formula_weight 815.28
_chemical_name_systematic
;
?
;
_space_group_IT_number 88
_symmetry_cell_setting tetragonal
_symmetry_space_group_name_Hall '-I 4ad'
_symmetry_space_group_name_H-M 'I 41/a :2'
_atom_sites_solution_hydrogens geom
_atom_sites_solution_primary direct
_atom_sites_solution_secondary difmap
_audit_creation_method SHELXL-97
_cell_angle_alpha 90.00
_cell_angle_beta 90.00
_cell_angle_gamma 90.00
_cell_formula_units_Z 16
_cell_length_a 25.8768(3)
_cell_length_b 25.8768(3)
_cell_length_c 18.5465(2)
_cell_measurement_reflns_used 12085
_cell_measurement_temperature 123(2)
_cell_measurement_theta_max 32.1072
_cell_measurement_theta_min 3.6479
_cell_volume 12418.9(2)
_computing_cell_refinement
;
CrysAlis RED, Oxford Diffraction Ltd.,
Version 1.171.29.10 (release 13-04-2006 CrysAlis171 .NET)
(compiled Apr 13 2006,12:24:59)
;
_computing_data_collection
;
CrysAlis CCD, Oxford Diffraction Ltd.,
Version 1.171.29.10 (release 13-04-2006 CrysAlis171 .NET)
(compiled Apr 13 2006,12:24:59)
;
_computing_data_reduction
;
CrysAlis RED, Oxford Diffraction Ltd.,
Version 1.171.29.10 (release 13-04-2006 CrysAlis171 .NET)
(compiled Apr 13 2006,12:24:59)
;
_computing_molecular_graphics 'Bruker SHELXTL'
_computing_publication_material 'Bruker SHELXTL'
_computing_structure_refinement 'SHELXL-97 (Sheldrick, 1997)'
_computing_structure_solution 'SHELXS-97 (Sheldrick, 1990)'
_diffrn_ambient_temperature 123(2)
_diffrn_detector_area_resol_mean 16.0655
_diffrn_measured_fraction_theta_full 0.991
_diffrn_measured_fraction_theta_max 0.991
_diffrn_measurement_details
;
1 omega -41.00 63.00 0.6500 60.0000
omega____ theta____ kappa____ phi______ omega'___ theta'___ frames
- 30.0000 -79.0000 0.0000 0.0000 0.0000 160

2 omega -41.00 63.00 0.6500 60.0000
omega____ theta____ kappa____ phi______ omega'___ theta'___ frames
- 30.0000 -79.0000 90.0000 0.0000 0.0000 160

3 omega -41.00 63.00 0.6500 60.0000
omega____ theta____ kappa____ phi______ omega'___ theta'___ frames
- 30.0000 -79.0000 180.0000 0.0000 0.0000 160

4 omega -41.00 63.00 0.6500 60.0000
omega____ theta____ kappa____ phi______ omega'___ theta'___ frames
- 30.0000 -79.0000 270.0000 0.0000 0.0000 160

;
_diffrn_measurement_device_type 'Xcalibur, Sapphire3'
_diffrn_measurement_method 'omega scans'
_diffrn_orient_matrix_UB_11 -0.0222802144
_diffrn_orient_matrix_UB_12 -0.0159190566
_diffrn_orient_matrix_UB_13 -0.0022278167
_diffrn_orient_matrix_UB_21 0.0159706813
_diffrn_orient_matrix_UB_22 -0.0220423995
_diffrn_orient_matrix_UB_23 -0.0044920282
_diffrn_orient_matrix_UB_31 0.0005964385
_diffrn_orient_matrix_UB_32 -0.0035249201
_diffrn_orient_matrix_UB_33 0.0379417846
_diffrn_radiation_monochromator graphite
_diffrn_radiation_source 'Enhance (Mo) X-ray Source'
_diffrn_radiation_type MoK\a
_diffrn_radiation_wavelength 0.71073
_diffrn_reflns_av_R_equivalents 0.0656
_diffrn_reflns_av_sigmaI/netI 0.0772
_diffrn_reflns_limit_h_max 31
_diffrn_reflns_limit_h_min -31
_diffrn_reflns_limit_k_max 31
_diffrn_reflns_limit_k_min -31
_diffrn_reflns_limit_l_max 22
_diffrn_reflns_limit_l_min -11
_diffrn_reflns_number 39290
_diffrn_reflns_theta_full 25.00
_diffrn_reflns_theta_max 25.50
_diffrn_reflns_theta_min 4.15
_exptl_absorpt_coefficient_mu 5.203
_exptl_absorpt_correction_T_max 0.4376
_exptl_absorpt_correction_T_min 0.2487
_exptl_absorpt_correction_type multi-scan
_exptl_absorpt_process_details
;
CrysAlis RED, Oxford Diffraction Ltd.,
Version 1.171.29.10 (release 13-04-2006 CrysAlis171 .NET)
(compiled Apr 13 2006,12:24:59)
Empirical absorption correction using spherical harmonics,
implemented in SCALE3 ABSPACK scaling algorithm.
;
_exptl_crystal_colour 'pale yellow'
_exptl_crystal_density_diffrn 1.744
_exptl_crystal_density_method 'not measured'
_exptl_crystal_description prism
_exptl_crystal_F_000 6080
_exptl_crystal_size_max 0.37
_exptl_crystal_size_mid 0.21
_exptl_crystal_size_min 0.19
_platon_squeeze_details
;
;
_refine_diff_density_max 1.832
_refine_diff_density_min -0.992
_refine_diff_density_rms 0.166
_refine_ls_extinction_method none
_refine_ls_goodness_of_fit_ref 1.006
_refine_ls_hydrogen_treatment constr
_refine_ls_matrix_type full
_refine_ls_number_parameters 343
_refine_ls_number_reflns 5732
_refine_ls_number_restraints 24
_refine_ls_restrained_S_all 1.017
_refine_ls_R_factor_all 0.0871
_refine_ls_R_factor_gt 0.0556
_refine_ls_shift/su_max 0.001
_refine_ls_shift/su_mean 0.000
_refine_ls_structure_factor_coef Fsqd
_refine_ls_weighting_details 'calc w=1/[\s^2^(Fo^2^)+(0.0880P)^2^+0.0000P] where P=(Fo^2^+2Fc^2^)/3'
_refine_ls_weighting_scheme calc
_refine_ls_wR_factor_gt 0.1481
_refine_ls_wR_factor_ref 0.1546
_reflns_number_gt 3619
_reflns_number_total 5732
_reflns_threshold_expression >2sigma(I)
_cod_data_source_file c2dt11885h.txt
_cod_data_source_block 2
_cod_depositor_comments
;
The following automatic conversions were performed:

'_symmetry_cell_setting' value 'Tetragonal' changed to 'tetragonal'
according to /home/saulius/struct/CIF-dictionaries/cif_core.dic
dictionary named 'cif_core.dic' version 2.4.1 from 2010-06-29.

Automatic conversion script
Id: cif_fix_values 1715 2011-07-08 13:25:40Z adriana 
;
_cod_original_cell_volume 12418.9(3)
_cod_original_sg_symbol_H-M I4(1)/a
_cod_database_code 7018375

loop_
_symmetry_equiv_pos_as_xyz
'x, y, z'
'-x+1/2, -y, z+1/2'
'-y+3/4, x+1/4, z+1/4'
'y+3/4, -x+3/4, z+3/4'
'x+1/2, y+1/2, z+1/2'
'-x+1, -y+1/2, z+1'
'-y+5/4, x+3/4, z+3/4'
'y+5/4, -x+5/4, z+5/4'
'-x, -y, -z'
'x-1/2, y, -z-1/2'
'y-3/4, -x-1/4, -z-1/4'
'-y-3/4, x-3/4, -z-3/4'
'-x+1/2, -y+1/2, -z+1/2'
'x, y+1/2, -z'
'y-1/4, -x+1/4, -z+1/4'
'-y-1/4, x-1/4, -z-1/4'

loop_
_atom_site_label
_atom_site_type_symbol
_atom_site_fract_x
_atom_site_fract_y
_atom_site_fract_z
_atom_site_U_iso_or_equiv
_atom_site_adp_type
_atom_site_occupancy
_atom_site_symmetry_multiplicity
_atom_site_calc_flag
_atom_site_refinement_flags
Pt Pt 0.687035(18) 0.971392(17) -0.08365(2) 0.04060(18) Uani 1 1 d .
Ag Ag 0.75502(4) 0.97647(4) 0.03197(4) 0.0490(3) Uani 1 1 d .
F1 F 0.6053(3) 0.9725(3) 0.0466(3) 0.067(2) Uani 1 1 d .
F2 F 0.5070(3) 0.9391(4) 0.0581(4) 0.086(3) Uani 1 1 d .
F3 F 0.4581(3) 0.9017(4) -0.0605(4) 0.085(3) Uani 1 1 d .
F4 F 0.5065(3) 0.8994(3) -0.1903(4) 0.080(2) Uani 1 1 d .
F5 F 0.6047(3) 0.9318(3) -0.2003(4) 0.070(2) Uani 1 1 d .
F6 F 0.6911(3) 0.8839(3) 0.0340(3) 0.065(2) Uani 1 1 d .
F7 F 0.7132(4) 0.7841(3) 0.0299(4) 0.082(3) Uani 1 1 d .
F8 F 0.7321(5) 0.7372(3) -0.0984(5) 0.116(3) Uani 1 1 d U
F9 F 0.7326(5) 0.7953(4) -0.2218(5) 0.120(3) Uani 1 1 d U
F10 F 0.7129(4) 0.8941(3) -0.2176(4) 0.095(3) Uani 1 1 d U
N N 0.6766(4) 1.0513(4) -0.0672(5) 0.045(2) Uani 1 1 d .
C1 C 0.6094(5) 0.9532(4) -0.0784(5) 0.046(3) Uani 1 1 d .
C2 C 0.5818(4) 0.9530(5) -0.0122(5) 0.044(3) Uani 1 1 d .
C3 C 0.5337(6) 0.9387(6) -0.0062(7) 0.069(4) Uani 1 1 d .
C4 C 0.5075(5) 0.9176(6) -0.0638(7) 0.065(4) Uani 1 1 d .
C5 C 0.5318(5) 0.9174(5) -0.1316(7) 0.059(3) Uani 1 1 d .
C6 C 0.5831(5) 0.9350(5) -0.1346(6) 0.049(3) Uani 1 1 d .
C7 C 0.7016(5) 0.8946(5) -0.0916(5) 0.054(3) Uani 1 1 d .
C8 C 0.7027(5) 0.8637(5) -0.0321(6) 0.051(3) Uani 1 1 d .
C9 C 0.7131(5) 0.8125(5) -0.0309(6) 0.053(3) Uani 1 1 d .
C10 C 0.7225(7) 0.7880(5) -0.0974(9) 0.083(5) Uani 1 1 d .
C11 C 0.7236(7) 0.8172(6) -0.1575(7) 0.077(4) Uani 1 1 d U
C12 C 0.7125(6) 0.8678(5) -0.1526(6) 0.062(4) Uani 1 1 d .
C13 C 0.6328(4) 1.0748(5) -0.0541(5) 0.043(3) Uani 1 1 d .
H13A H 0.6013 1.0558 -0.0545 0.052 Uiso 1 1 calc R
C14 C 0.6323(6) 1.1283(5) -0.0392(6) 0.054(3) Uani 1 1 d .
H14A H 0.6001 1.1451 -0.0318 0.064 Uiso 1 1 calc R
C15 C 0.6763(5) 1.1564(5) -0.0352(6) 0.053(3) Uani 1 1 d .
H15A H 0.6759 1.1918 -0.0217 0.064 Uiso 1 1 calc R
C16 C 0.7215(5) 1.1315(5) -0.0515(6) 0.048(3) Uani 1 1 d .
C17 C 0.7722(6) 1.1557(5) -0.0507(6) 0.063(4) Uani 1 1 d .
H17A H 0.7755 1.1908 -0.0362 0.076 Uiso 1 1 calc R
C18 C 0.8155(5) 1.1285(6) -0.0706(6) 0.055(3) Uani 1 1 d .
H18A H 0.8472 1.1466 -0.0742 0.066 Uiso 1 1 calc R
C19 C 0.8155(5) 1.0790(5) -0.0847(5) 0.046(3) Uani 1 1 d .
C20 C 0.8589(6) 1.0497(5) -0.1037(6) 0.059(4) Uani 1 1 d .
H20A H 0.8920 1.0658 -0.1038 0.071 Uiso 1 1 calc R
C21 C 0.8550(5) 0.9976(5) -0.1223(7) 0.055(3) Uani 1 1 d .
H21A H 0.8845 0.9797 -0.1397 0.066 Uiso 1 1 calc R
C22 C 0.8085(4) 0.9718(5) -0.1157(5) 0.048(3) Uani 1 1 d .
H22A H 0.8070 0.9360 -0.1266 0.058 Uiso 1 1 calc R
C23 C 0.7641(5) 0.9970(5) -0.0935(6) 0.053(3) Uani 1 1 d .
C24 C 0.7671(5) 1.0503(4) -0.0808(5) 0.040(3) Uani 1 1 d .
C25 C 0.7227(5) 1.0785(5) -0.0661(6) 0.048(3) Uani 1 1 d .

loop_
_atom_site_aniso_label
_atom_site_aniso_U_11
_atom_site_aniso_U_22
_atom_site_aniso_U_33
_atom_site_aniso_U_23
_atom_site_aniso_U_13
_atom_site_aniso_U_12
Pt 0.0476(3) 0.0428(3) 0.0314(2) 0.00011(19) 0.00135(19) 0.0017(2)
Ag 0.0588(6) 0.0584(6) 0.0298(4) 0.0009(4) -0.0023(4) -0.0056(5)
F1 0.066(5) 0.093(6) 0.041(4) -0.008(4) -0.005(3) -0.002(4)
F2 0.067(5) 0.122(8) 0.069(5) 0.007(5) 0.015(4) 0.000(5)
F3 0.040(5) 0.126(8) 0.090(5) 0.008(5) -0.003(4) -0.008(5)
F4 0.056(5) 0.111(7) 0.072(5) -0.020(5) -0.015(4) -0.005(5)
F5 0.072(5) 0.090(6) 0.047(4) -0.011(4) -0.007(4) -0.001(5)
F6 0.098(6) 0.053(4) 0.043(4) 0.004(3) -0.001(4) -0.006(4)
F7 0.118(7) 0.056(5) 0.071(5) 0.022(4) -0.026(5) -0.010(5)
F8 0.166(10) 0.058(6) 0.123(7) 0.003(5) 0.026(7) 0.019(6)
F9 0.147(5) 0.101(5) 0.111(5) -0.009(4) 0.026(4) 0.008(4)
F10 0.193(9) 0.049(5) 0.042(4) 0.003(3) 0.023(5) 0.013(5)
N 0.049(6) 0.043(6) 0.043(5) -0.011(4) -0.010(4) -0.001(5)
C1 0.076(9) 0.036(7) 0.028(5) 0.001(5) -0.008(6) 0.017(6)
C2 0.032(7) 0.063(8) 0.036(6) -0.011(5) -0.006(5) 0.004(6)
C3 0.090(12) 0.080(11) 0.038(7) 0.018(7) 0.008(7) 0.002(9)
C4 0.041(8) 0.085(11) 0.070(9) 0.004(8) 0.012(7) -0.009(7)
C5 0.054(9) 0.057(8) 0.068(8) -0.001(7) -0.007(7) 0.007(7)
C6 0.059(8) 0.048(8) 0.042(6) 0.006(6) -0.003(6) 0.003(6)
C7 0.052(8) 0.083(10) 0.026(5) 0.008(6) 0.013(5) 0.005(7)
C8 0.065(9) 0.040(7) 0.048(6) -0.004(6) -0.018(6) 0.002(6)
C9 0.051(8) 0.060(9) 0.048(7) 0.018(6) -0.010(6) -0.011(7)
C10 0.114(14) 0.037(9) 0.098(12) 0.001(8) 0.005(10) 0.022(9)
C11 0.120(11) 0.065(9) 0.046(7) -0.015(7) 0.034(7) -0.011(9)
C12 0.106(12) 0.045(8) 0.036(6) 0.006(5) 0.006(7) 0.011(8)
C13 0.026(6) 0.056(8) 0.047(6) -0.008(6) 0.004(5) -0.007(6)
C14 0.074(10) 0.047(8) 0.040(6) 0.000(6) 0.004(6) 0.017(7)
C15 0.058(9) 0.050(8) 0.052(7) 0.008(6) -0.011(6) 0.009(7)
C16 0.068(9) 0.036(7) 0.039(6) 0.008(5) 0.000(6) -0.014(7)
C17 0.088(11) 0.059(9) 0.043(6) 0.003(6) 0.010(7) -0.022(8)
C18 0.038(7) 0.073(10) 0.056(7) 0.026(7) 0.001(6) -0.005(7)
C19 0.047(8) 0.059(9) 0.032(5) 0.003(6) -0.004(5) -0.012(7)
C20 0.058(9) 0.069(10) 0.050(7) 0.016(7) -0.003(6) -0.011(8)
C21 0.049(8) 0.057(9) 0.060(7) -0.004(7) 0.002(6) 0.003(7)
C22 0.036(7) 0.072(9) 0.036(6) 0.003(6) -0.003(5) 0.018(7)
C23 0.065(9) 0.054(8) 0.040(6) 0.004(6) -0.004(6) 0.004(7)
C24 0.050(7) 0.043(7) 0.028(5) 0.006(5) 0.009(5) 0.001(6)
C25 0.041(7) 0.065(9) 0.038(6) 0.010(5) -0.011(5) -0.011(7)

loop_
_atom_type_symbol
_atom_type_description
_atom_type_scat_dispersion_real
_atom_type_scat_dispersion_imag
_atom_type_scat_source
C C 0.0033 0.0016 'International Tables Vol C Tables 4.2.6.8 and 6.1.1.4'
H H 0.0000 0.0000 'International Tables Vol C Tables 4.2.6.8 and 6.1.1.4'
N N 0.0061 0.0033 'International Tables Vol C Tables 4.2.6.8 and 6.1.1.4'
F F 0.0171 0.0103 'International Tables Vol C Tables 4.2.6.8 and 6.1.1.4'
Ag Ag -0.8971 1.1015 'International Tables Vol C Tables 4.2.6.8 and 6.1.1.4'
Pt Pt -1.7033 8.3905 'International Tables Vol C Tables 4.2.6.8 and 6.1.1.4'

loop_
_geom_angle_atom_site_label_1
_geom_angle_atom_site_label_2
_geom_angle_atom_site_label_3
_geom_angle
_geom_angle_site_symmetry_1
_geom_angle_site_symmetry_3
C7 Pt C1 87.7(5) . .
C7 Pt N 174.7(4) . .
C1 Pt N 95.3(4) . .
C7 Pt C23 97.2(5) . .
C1 Pt C23 174.4(4) . .
N Pt C23 80.0(4) . .
C7 Pt Ag 94.7(3) . 4_464
C1 Pt Ag 116.9(3) . 4_464
N Pt Ag 87.8(3) . 4_464
C23 Pt Ag 60.2(3) . 4_464
C7 Pt Ag 89.1(3) . .
C1 Pt Ag 126.2(3) . .
N Pt Ag 85.6(2) . .
C23 Pt Ag 56.8(3) . .
Ag Pt Ag 116.90(3) 4_464 .
C23 Ag C23 144.1(4) . 3_655
C23 Ag Pt 159.4(3) . 3_655
C23 Ag Pt 46.9(3) 3_655 3_655
C23 Ag Pt 47.4(3) . .
C23 Ag Pt 135.8(3) 3_655 .
Pt Ag Pt 145.04(4) 3_655 .
C13 N C25 120.6(10) . .
C13 N Pt 126.3(8) . .
C25 N Pt 112.9(8) . .
C6 C1 C2 114.7(12) . .
C6 C1 Pt 122.8(9) . .
C2 C1 Pt 122.1(8) . .
C3 C2 F1 117.9(11) . .
C3 C2 C1 123.8(11) . .
F1 C2 C1 118.1(10) . .
C2 C3 F2 123.4(13) . .
C2 C3 C4 121.1(12) . .
F2 C3 C4 115.3(14) . .
F3 C4 C3 123.7(13) . .
F3 C4 C5 117.7(12) . .
C3 C4 C5 118.3(13) . .
F4 C5 C6 122.6(12) . .
F4 C5 C4 120.2(12) . .
C6 C5 C4 117.2(12) . .
C1 C6 F5 121.3(12) . .
C1 C6 C5 124.6(12) . .
F5 C6 C5 114.1(11) . .
C12 C7 C8 111.7(12) . .
C12 C7 Pt 126.9(9) . .
C8 C7 Pt 121.3(9) . .
C9 C8 C7 126.3(12) . .
C9 C8 F6 113.8(10) . .
C7 C8 F6 119.8(11) . .
F7 C9 C8 123.4(12) . .
F7 C9 C10 119.1(12) . .
C8 C9 C10 117.5(11) . .
F8 C10 C11 122.4(14) . .
F8 C10 C9 119.1(14) . .
C11 C10 C9 118.5(12) . .
F9 C11 C12 120.7(13) . .
F9 C11 C10 120.2(14) . .
C12 C11 C10 119.0(12) . .
C11 C12 C7 126.9(12) . .
C11 C12 F10 114.7(10) . .
C7 C12 F10 118.4(11) . .
N C13 C14 119.9(11) . .
C15 C14 C13 122.0(12) . .
C14 C15 C16 117.0(12) . .
C15 C16 C25 121.6(12) . .
C15 C16 C17 124.5(12) . .
C25 C16 C17 113.8(12) . .
C18 C17 C16 120.8(13) . .
C19 C18 C17 123.8(13) . .
C18 C19 C20 125.5(13) . .
C18 C19 C24 119.3(12) . .
C20 C19 C24 115.2(12) . .
C21 C20 C19 121.7(13) . .
C22 C21 C20 120.6(13) . .
C21 C22 C23 121.6(12) . .
C22 C23 C24 117.8(13) . .
C22 C23 Pt 131.6(10) . .
C24 C23 Pt 110.3(9) . .
C22 C23 Ag 105.4(8) . .
C24 C23 Ag 93.5(7) . .
Pt C23 Ag 75.8(4) . .
C22 C23 Ag 92.2(7) . 4_464
C24 C23 Ag 101.3(7) . 4_464
Pt C23 Ag 72.9(4) . 4_464
Ag C23 Ag 148.4(6) . 4_464
C25 C24 C23 120.3(12) . .
C25 C24 C19 116.9(11) . .
C23 C24 C19 122.8(11) . .
N C25 C24 116.3(11) . .
N C25 C16 118.7(11) . .
C24 C25 C16 125.0(12) . .

loop_
_geom_bond_atom_site_label_1
_geom_bond_atom_site_label_2
_geom_bond_distance
_geom_bond_site_symmetry_2
Pt C7 2.028(14) .
Pt C1 2.065(13) .
Pt N 2.108(9) .
Pt C23 2.109(14) .
Pt Ag 2.7614(9) 4_464
Pt Ag 2.7768(9) .
Ag C23 2.398(11) .
Ag C23 2.507(11) 3_655
Ag Pt 2.7614(9) 3_655
F1 C2 1.348(12) .
F2 C3 1.378(15) .
F3 C4 1.345(15) .
F4 C5 1.353(14) .
F5 C6 1.342(13) .
F6 C8 1.366(13) .
F7 C9 1.347(12) .
F8 C10 1.337(15) .
F9 C11 1.340(14) .
F10 C12 1.386(13) .
N C13 1.310(14) .
N C25 1.386(14) .
C1 C6 1.332(15) .
C1 C2 1.420(15) .
C2 C3 1.304(18) .
C3 C4 1.378(19) .
C4 C5 1.407(18) .
C5 C6 1.404(17) .
C7 C12 1.356(15) .
C7 C8 1.364(15) .
C8 C9 1.350(17) .
C9 C10 1.408(19) .
C10 C11 1.347(19) .
C11 C12 1.344(19) .
C13 C14 1.412(16) .
C14 C15 1.353(17) .
C15 C16 1.368(17) .
C16 C25 1.399(17) .
C16 C17 1.455(18) .
C17 C18 1.372(18) .
C18 C19 1.306(17) .
C19 C20 1.401(18) .
C19 C24 1.457(16) .
C20 C21 1.397(17) .
C21 C22 1.379(17) .
C22 C23 1.384(16) .
C23 C24 1.402(16) .
C23 Ag 2.507(11) 4_464
C24 C25 1.387(16) .

loop_
_platon_squeeze_void_nr
_platon_squeeze_void_average_x
_platon_squeeze_void_average_y
_platon_squeeze_void_average_z
_platon_squeeze_void_volume
_platon_squeeze_void_count_electrons
_platon_squeeze_void_content
1 0.000 0.250 0.023 1128 158 ' '
2 0.000 0.750 -0.038 1128 158 ' '
3 0.500 0.250 0.078 1128 158 ' '
4 0.500 0.750 -0.102 1128 158 ' '
